data_2000441
loop_
_publ_author_name
'Karle, J. M.'
'Karle, I. L.'

_publ_section_title
;
 Structure of 9-epiquinine hydrochloride dihydrate <i>versus</i>
 antimalarial activity
;
_journal_issue 11
_journal_name_full 'Acta Crystallographica Section C'
_journal_page_first 1975
_journal_page_last 1980
_journal_paper_doi 10.1107/S0108270192002373
_journal_volume 48
_journal_year 1992
_chemical_formula_moiety 'C20 H25 N2 O2,Cl,2(H2 O)'
_chemical_formula_sum 'C20 H29 Cl N2 O4'
_chemical_formula_weight 396.9
_symmetry_cell_setting orthorhombic
_symmetry_space_group_name_Hall 'P 2ac 2ab'
_symmetry_space_group_name_H-M 'P 21 21 21'
_cell_angle_alpha 90
_cell_angle_beta 90
_cell_angle_gamma 90
_cell_formula_units_Z 4
_cell_length_a 8.059(2)
_cell_length_b 11.537(3)
_cell_length_c 22.311(6)
_cell_volume 2074.4(9)
_diffrn_radiation_type Cu
_diffrn_radiation_wavelength 1.54178
_exptl_absorpt_coefficient_mu 1.858
_exptl_crystal_density_diffrn 1.271
_exptl_crystal_F_000 848
_cod_data_source_file cr0388.cif
_cod_data_source_block cr0388a
_cod_original_cell_volume 2074.1(9)
_cod_database_code 2000441

loop_
_atom_site_label
_atom_site_fract_x
_atom_site_fract_y
_atom_site_fract_z
_atom_site_U_iso_or_equiv
N(1) 1.3428(6) .3765(4) 1.1323(2) .050(2)
C(2) 1.4645(9) .3174(6) 1.1723(3) .066(3)
C(3) 1.6031(9) .4016(7) 1.19080(10) .077(3)
C(4) 1.5759(10) .5146(7) 1.1545(4) .068(3)
C(5) 1.5699(11) .4870(8) 1.0880(4) .078(3)
C(6) 1.4252(9) .4084(6) 1.0741(3) .060(3)
C(7) 1.4119(8) .5686(6) 1.1727(3) .055(2)
C(8) 1.2732(8) .4798(5) 1.1643(3) .044(2)
C(9) 1.1196(8) .5254(5) 1.1320(3) .042(2)
C(10) 1.5867(14) .4101(11) 1.2586(4) .150(7)
C(11) 1.6871(18) .4591(10) 1.2931(5) .198(9)
O(12) 1.0033(5) .4328(4) 1.1262(2) .055(2)
N(13) .9014(8) .8224(5) 1.2220(3) .066(2)
C(14) .9784(11) .7390(8) 1.2504(3) .070(3)
C(15) 1.0505(9) .6416(6) 1.2249(3) .055(2)
C(16) 1.0397(8) .6257(5) 1.1638(3) .044(2)
C(17) .9486(7) .7106(5) 1.1305(3) .039(2)
C(18) .9146(8) .7015(5) 1.0687(3) .045(2)
C(19) .8355(9) .7880(6) 1.0399(3) .052(2)
C(20) .7828(9) .8892(7) 1.0697(3) .066(3)
C(21) .8089(9) .8979(6) 1.1298(3) .065(3)
C(22) .8880(9) .8097(6) 1.1618(3) .053(2)
O(23) .7944(7) .7874(4) .9795(2) .067(2)
C(24) .8181(11) .6813(7) .9468(3) .071(3)
Cl .9748(3) .3956(2) .98820(10) .0660(10)
O(W1) 1.1664(10) .1743(6) 1.0999(3) .091(3)
O(W2) .8156(8) .1990(6) 1.0728(3) .110(2)
H(1) 1.270(7) .333(5) 1.129(2) .052(17)
H(12) 1.004(8) .416(5) 1.094(2) .066(19)
H(2A) 1.4080 .2905 1.2076 ?
H(2B) 1.5125 .2527 1.1516 ?
H(3) 1.7152 .3791 1.1822 ?
H(4) 1.6664 .5665 1.1626 ?
H(5A) 1.6711 .4495 1.0762 ?
H(5B) 1.5576 .5582 1.0662 ?
H(6A) 1.4642 .3401 1.0540 ?
H(6B) 1.3473 .4483 1.0489 ?
H(7A) 1.4165 .5920 1.2140 ?
H(7B) 1.3904 .6351 1.1480 ?
H(8) 1.2342 .4595 1.2036 ?
H(9) 1.1541 .5536 1.0935 ?
H(14) .9857 .7459 1.2932 ?
H(15) 1.1066 .5858 1.2496 ?
H(18) .9490 .6337 1.0471 ?
H(20) .7291 .9506 1.0481 ?
H(21) .7725 .9662 1.1506 ?
H(24A) .7855 .6923 .9058 ?
H(24B) .7518 .6213 .9644 ?
H(24C) .9330 .6596 .9484 ?

loop_
_geom_angle_atom_site_label_1
_geom_angle_atom_site_label_2
_geom_angle_atom_site_label_3
_geom_angle
C(2) N(1) C(6) 109.6(5)
C(6) N(1) C(8) 112.4(5)
C(2) C(3) C(4) 106.8(5)
C(4) C(3) C(10) 116.9(7)
C(3) C(4) C(7) 109.2(6)
C(4) C(5) C(6) 110.6(6)
C(4) C(7) C(8) 109.2(6)
N(1) C(8) C(9) 110.6(5)
C(8) C(9) O(12) 108.6(5)
O(12) C(9) C(16) 109.8(5)
C(2) N(1) C(8) 108.9(5)
N(1) C(2) C(3) 110.5(5)
C(2) C(3) C(10) 104.1(6)
C(3) C(4) C(5) 109.8(5)
C(5) C(4) C(7) 108.7(6)
N(1) C(6) C(5) 108.1(5)
N(1) C(8) C(7) 108.5(5)
C(7) C(8) C(9) 114.9(5)
C(8) C(9) C(16) 112.9(5)
C(3) C(10) C(11) 125.8(10)
C(14) N(13) C(22) 116.0(6)
C(14) C(15) C(16) 119.1(6)
C(9) C(16) C(17) 120.1(5)
C(16) C(17) C(18) 123.8(5)
C(18) C(17) C(22) 118.2(5)
C(18) C(19) C(20) 122.1(6)
C(20) C(19) O(23) 113.0(6)
C(20) C(21) C(22) 121.4(7)
N(13) C(22) C(21) 117.7(6)
C(19) O(23) C(24) 117.7(5)
N(13) C(14) C(15) 126.6(7)
C(9) C(16) C(15) 122.9(6)
C(15) C(16) C(17) 117.0(5)
C(16) C(17) C(22) 118.0(5)
C(17) C(18) C(19) 120.2(6)
C(18) C(19) O(23) 124.9(6)
C(19) C(20) C(21) 118.6(7)
N(13) C(22) C(17) 123.0(6)
C(17) C(22) C(21) 119.3(6)

loop_
_geom_bond_atom_site_label_1
_geom_bond_atom_site_label_2
_geom_bond_distance
N(1) C(2) 1.491(9)
N(1) C(8) 1.499(8)
C(3) C(4) 1.550(11)
C(4) C(5) 1.518(11)
C(5) C(6) 1.509(11)
C(8) C(9) 1.526(9)
C(9) C(16) 1.502(9)
N(13) C(14) 1.309(10)
C(14) C(15) 1.386(11)
C(16) C(17) 1.433(8)
C(17) C(22) 1.426(9)
C(19) C(20) 1.409(10)
C(20) C(21) 1.361(10)
O(23) C(24) 1.437(9)
N(1) C(6) 1.504(8)
C(2) C(3) 1.536(10)
C(3) C(10) 1.522(9)
C(4) C(7) 1.517(10)
C(7) C(8) 1.528(9)
C(9) O(12) 1.427(7)
C(10) C(11) 1.252(16)
N(13) C(22) 1.355(9)
C(15) C(16) 1.379(8)
C(17) C(18) 1.409(8)
C(18) C(19) 1.347(9)
C(19) O(23) 1.389(8)
C(21) C(22) 1.397(10)
